data_1552373
loop_
_publ_author_name
'Weis, Philippe'
'R\"ohner, David C.'
'Prediger, Richard'
'Butschke, Burkhard'
'Scherer, Harald'
'Weber, Stefan'
'Krossing, Ingo'

_publ_section_title
;
 First Experimental Evidence for the Elusive Tetrahedral Cations [EP3]+ in
 the Condensed Phase
;
_journal_name_full 'Chemical Science'
_journal_paper_doi 10.1039/C9SC03915E
_journal_year 2019
_chemical_formula_moiety 'C24 Al2 F55 O6, Cl3 Se'
_chemical_formula_sum 'C24 Al2 Cl3 F55 O6 Se'
_chemical_formula_weight 1668.51
_space_group_crystal_system triclinic
_space_group_IT_number 2
_space_group_name_Hall '-P 1'
_space_group_name_H-M_alt 'P -1'
_symmetry_space_group_name_Hall '-P 1'
_symmetry_space_group_name_H-M 'P -1'
_audit_block_doi 10.5517/ccdc.csd.cc20g4n9
_audit_creation_method SHELXL-2014/7
_audit_update_record
;
2018-08-07 deposited with the CCDC.    2019-10-07 downloaded from the CCDC.
;
_cell_angle_alpha 84.326(2)
_cell_angle_beta 81.663(2)
_cell_angle_gamma 73.928(2)
_cell_formula_units_Z 2
_cell_length_a 13.0160(12)
_cell_length_b 13.8140(12)
_cell_length_c 13.8529(13)
_cell_measurement_reflns_used 9756
_cell_measurement_temperature 100(2)
_cell_measurement_theta_max 29.487
_cell_measurement_theta_min 2.205
_cell_volume 2363.6(4)
_computing_cell_refinement 'SAINT V8.37A'
_computing_data_collection 'APEX2 v2014.11-0'
_computing_data_reduction 'SAINT V8.37A'
_computing_publication_material ShelXle-844
_computing_structure_refinement 'SHELXL-2014/7 (Sheldrick, 2014)'
_computing_structure_solution 'SHELXT-2014/5, Sheldrick, 2014'
_diffrn_ambient_temperature 100(2)
_diffrn_measured_fraction_theta_full 1.000
_diffrn_measured_fraction_theta_max 0.994
_diffrn_measurement_device_type 'Bruker Smart Apex II Quazar'
_diffrn_measurement_method 'omega and phi scans'
_diffrn_radiation_type MoK\a
_diffrn_radiation_wavelength 0.71073
_diffrn_reflns_av_R_equivalents 0.0330
_diffrn_reflns_av_unetI/netI 0.0219
_diffrn_reflns_Laue_measured_fraction_full 1.000
_diffrn_reflns_Laue_measured_fraction_max 0.994
_diffrn_reflns_limit_h_max 17
_diffrn_reflns_limit_h_min -17
_diffrn_reflns_limit_k_max 18
_diffrn_reflns_limit_k_min -18
_diffrn_reflns_limit_l_max 18
_diffrn_reflns_limit_l_min -18
_diffrn_reflns_number 77277
_diffrn_reflns_point_group_measured_fraction_full 1.000
_diffrn_reflns_point_group_measured_fraction_max 0.994
_diffrn_reflns_theta_full 25.242
_diffrn_reflns_theta_max 29.166
_diffrn_reflns_theta_min 1.489
_diffrn_source 'INCOATEC Mo Microsource'
_exptl_absorpt_coefficient_mu 1.261
_exptl_absorpt_correction_T_max 0.7459
_exptl_absorpt_correction_T_min 0.6363
_exptl_absorpt_correction_type multi-scan
_exptl_absorpt_process_details SADABS-2016/2
_exptl_crystal_colour colorless
_exptl_crystal_density_diffrn 2.344
_exptl_crystal_description block
_exptl_crystal_F_000 1596
_exptl_crystal_size_max 0.40
_exptl_crystal_size_mid 0.20
_exptl_crystal_size_min 0.20
_refine_diff_density_max 1.150
_refine_diff_density_min -0.679
_refine_diff_density_rms 0.091
_refine_ls_extinction_method none
_refine_ls_goodness_of_fit_ref 1.053
_refine_ls_hydrogen_treatment undef
_refine_ls_matrix_type full
_refine_ls_number_parameters 914
_refine_ls_number_reflns 12672
_refine_ls_number_restraints 7840
_refine_ls_restrained_S_all 0.983
_refine_ls_R_factor_all 0.0467
_refine_ls_R_factor_gt 0.0390
_refine_ls_shift/su_max 0.002
_refine_ls_shift/su_mean 0.000
_refine_ls_structure_factor_coef Fsqd
_refine_ls_weighting_details 'w=1/[\s^2^(Fo^2^)+(0.0671P)^2^+1.5534P] where P=(Fo^2^+2Fc^2^)/3'
_refine_ls_weighting_scheme calc
_refine_ls_wR_factor_gt 0.1076
_refine_ls_wR_factor_ref 0.1126
_reflns_Friedel_coverage 0.000
_reflns_number_gt 10789
_reflns_number_total 12672
_reflns_threshold_expression 'I > 2\s(I)'
_cod_data_source_file c9sc03915e2.cif
_cod_data_source_block p-1_a
_cod_database_code 1552373
_shelx_shelxl_version_number 2014/7
_shelx_space_group_comment
;
The symmetry employed for this shelxl refinement is uniquely defined
by the following loop, which should always be used as a source of
symmetry information in preference to the above space-group names.
They are only intended as comments.
;

loop_
_space_group_symop_operation_xyz
'x, y, z'
'-x, -y, -z'

loop_
_atom_site_label
_atom_site_type_symbol
_atom_site_fract_x
_atom_site_fract_y
_atom_site_fract_z
_atom_site_U_iso_or_equiv
_atom_site_adp_type
_atom_site_occupancy
_atom_site_site_symmetry_order
_atom_site_calc_flag
_atom_site_refinement_flags_posn
_atom_site_refinement_flags_adp
_atom_site_refinement_flags_occupancy
_atom_site_disorder_assembly
_atom_site_disorder_group
O1_7 O 0.979(3) 0.412(3) 0.1942(13) 0.0167(6) Uani 0.188(3) 1 d D U P A 2
C1_7 C 0.9685(11) 0.4400(12) 0.2865(14) 0.0164(4) Uani 0.188(3) 1 d D U P A 2
C2_7 C 0.9891(11) 0.5452(10) 0.2842(9) 0.049(3) Uani 0.188(3) 1 d D U P A 2
F1_7 F 1.0892(10) 0.5447(12) 0.2631(9) 0.077(4) Uani 0.188(3) 1 d D U P A 2
F2_7 F 0.9707(16) 0.5744(13) 0.3750(10) 0.0388(7) Uani 0.188(3) 1 d D U P A 2
F3_7 F 0.9320(9) 0.6088(10) 0.2186(9) 0.0426(6) Uani 0.188(3) 1 d D U P A 2
C3_7 C 0.8519(7) 0.4500(7) 0.3373(7) 0.0217(19) Uani 0.188(3) 1 d D U P A 2
F4_7 F 0.8266(16) 0.3665(9) 0.3188(15) 0.037(3) Uani 0.188(3) 1 d D U P A 2
F5_7 F 0.7805(7) 0.5285(7) 0.3102(6) 0.041(2) Uani 0.188(3) 1 d D U P A 2
F6_7 F 0.853(3) 0.451(2) 0.4333(12) 0.0339(8) Uani 0.188(3) 1 d D U P A 2
C4_7 C 1.0466(9) 0.3568(10) 0.3447(8) 0.046(3) Uani 0.188(3) 1 d D U P A 2
F7_7 F 1.0144(11) 0.2766(8) 0.3654(7) 0.065(3) Uani 0.188(3) 1 d D U P A 2
F8_7 F 1.0643(16) 0.3780(14) 0.4304(9) 0.062(4) Uani 0.188(3) 1 d D U P A 2
F9_7 F 1.1406(11) 0.3432(9) 0.2870(10) 0.0347(6) Uani 0.188(3) 1 d D U P A 2
O1_6 O 0.79863(11) 0.50356(12) 0.09812(10) 0.0215(3) Uani 1 1 d D U . . .
C1_6 C 0.70473(14) 0.54843(14) 0.06166(13) 0.0156(3) Uani 1 1 d D U . . .
C2_6 C 0.72158(16) 0.55486(15) -0.05183(14) 0.0202(4) Uani 1 1 d D U . . .
F1_6 F 0.77230(11) 0.62533(11) -0.08562(10) 0.0295(3) Uani 1 1 d D U . . .
F2_6 F 0.62985(10) 0.57648(10) -0.09079(9) 0.0259(3) Uani 1 1 d D U . . .
F3_6 F 0.78373(12) 0.46743(11) -0.08426(10) 0.0321(3) Uani 1 1 d D U . . .
C3_6 C 0.62174(16) 0.48672(15) 0.09933(15) 0.0206(4) Uani 1 1 d D U . . .
F4_6 F 0.62634(12) 0.45744(11) 0.19248(10) 0.0318(3) Uani 1 1 d D U . . .
F5_6 F 0.64054(12) 0.40485(10) 0.04947(11) 0.0302(3) Uani 1 1 d D U . . .
F6_6 F 0.52063(9) 0.54124(10) 0.08994(10) 0.0255(3) Uani 1 1 d D U . . .
C4_6 C 0.66130(16) 0.65647(15) 0.09927(15) 0.0198(4) Uani 1 1 d D U . . .
F7_6 F 0.62165(11) 0.65225(10) 0.19341(9) 0.0258(3) Uani 1 1 d D U . . .
F8_6 F 0.58236(11) 0.71394(10) 0.05047(10) 0.0288(3) Uani 1 1 d D U . . .
F9_6 F 0.73910(12) 0.70221(11) 0.09077(11) 0.0318(3) Uani 1 1 d D U . . .
O1_5 O 0.9843(6) 0.4161(6) 0.1919(3) 0.0167(6) Uani 0.812(3) 1 d D U P A 1
C1_5 C 0.9725(3) 0.4438(3) 0.2852(3) 0.0164(4) Uani 0.812(3) 1 d D U P A 1
C2_5 C 0.9289(3) 0.5602(2) 0.2898(2) 0.0282(6) Uani 0.812(3) 1 d D U P A 1
F1_5 F 0.9762(2) 0.60390(19) 0.21274(18) 0.0426(6) Uani 0.812(3) 1 d D U P A 1
F2_5 F 0.9470(3) 0.5961(2) 0.3688(2) 0.0388(7) Uani 0.812(3) 1 d D U P A 1
F3_5 F 0.82253(16) 0.58825(17) 0.28921(14) 0.0399(5) Uani 0.812(3) 1 d D U P A 1
C3_5 C 0.8938(2) 0.3916(2) 0.35167(19) 0.0272(6) Uani 0.812(3) 1 d D U P A 1
F4_5 F 0.9426(2) 0.29364(15) 0.37243(14) 0.0385(5) Uani 0.812(3) 1 d D U P A 1
F5_5 F 0.8075(3) 0.3970(3) 0.3074(3) 0.0358(7) Uani 0.812(3) 1 d D U P A 1
F6_5 F 0.8573(7) 0.4346(4) 0.4371(3) 0.0339(8) Uani 0.812(3) 1 d D U P A 1
C4_5 C 1.0842(2) 0.4080(2) 0.32264(19) 0.0257(6) Uani 0.812(3) 1 d D U P A 1
F7_5 F 1.1359(2) 0.31241(17) 0.2971(2) 0.0347(6) Uani 0.812(3) 1 d D U P A 1
F8_5 F 1.0751(3) 0.4104(3) 0.41914(19) 0.0339(6) Uani 0.812(3) 1 d D U P A 1
F9_5 F 1.14472(15) 0.47069(17) 0.28473(13) 0.0331(4) Uani 0.812(3) 1 d D U P A 1
O1_4 O 0.95598(12) 0.32328(10) 0.02701(10) 0.0200(3) Uani 1 1 d D U . . .
C1_4 C 0.96978(15) 0.22237(13) 0.03501(14) 0.0160(3) Uani 1 1 d D U . . .
C2_4 C 1.06072(17) 0.17003(15) 0.09955(15) 0.0213(4) Uani 1 1 d D U . . .
F1_4 F 1.14103(11) 0.21283(11) 0.08078(11) 0.0307(3) Uani 1 1 d D U . . .
F2_4 F 1.10051(12) 0.07167(10) 0.08427(11) 0.0321(3) Uani 1 1 d D U . . .
F3_4 F 1.02419(12) 0.17738(10) 0.19431(10) 0.0290(3) Uani 1 1 d D U . . .
C3_4 C 0.86356(16) 0.19647(15) 0.08097(16) 0.0218(4) Uani 1 1 d D U . . .
F4_4 F 0.79316(11) 0.21464(11) 0.01529(11) 0.0319(3) Uani 1 1 d D U . . .
F5_4 F 0.81748(11) 0.25382(10) 0.15495(10) 0.0293(3) Uani 1 1 d D U . . .
F6_4 F 0.87944(11) 0.10024(10) 0.11336(11) 0.0295(3) Uani 1 1 d D U . . .
C4_4 C 1.00309(17) 0.18420(15) -0.06941(15) 0.0214(4) Uani 1 1 d D U . . .
F7_4 F 0.93907(12) 0.24319(10) -0.13160(9) 0.0291(3) Uani 1 1 d D U . . .
F8_4 F 0.99441(12) 0.09054(9) -0.07330(10) 0.0282(3) Uani 1 1 d D U . . .
F9_4 F 1.10377(12) 0.18560(11) -0.10169(10) 0.0323(3) Uani 1 1 d D U . . .
O1_3 O 0.31459(11) 0.94774(12) 0.58996(11) 0.0223(3) Uani 1 1 d D U . . .
C1_3 C 0.21799(14) 1.00986(15) 0.57199(14) 0.0171(3) Uani 1 1 d D U . . .
C2_3 C 0.22640(17) 1.05458(16) 0.46501(15) 0.0232(4) Uani 1 1 d D U . . .
F1_3 F 0.27850(11) 1.12598(11) 0.45644(10) 0.0301(3) Uani 1 1 d D U . . .
F2_3 F 0.13155(12) 1.09291(12) 0.43293(11) 0.0352(3) Uani 1 1 d D U . . .
F3_3 F 0.28365(12) 0.98213(11) 0.40608(10) 0.0333(3) Uani 1 1 d D U . . .
C3_3 C 0.13527(16) 0.94539(16) 0.58715(15) 0.0221(4) Uani 1 1 d D U . . .
F4_3 F 0.14942(11) 0.88212(11) 0.66460(10) 0.0310(3) Uani 1 1 d D U . . .
F5_3 F 0.14543(11) 0.89021(10) 0.50955(10) 0.0287(3) Uani 1 1 d D U . . .
F6_3 F 0.03412(10) 1.00302(12) 0.59709(11) 0.0315(3) Uani 1 1 d D U . . .
C4_3 C 0.17993(18) 1.09571(18) 0.64323(17) 0.0280(4) Uani 1 1 d D U . . .
F7_3 F 0.14170(13) 1.06174(13) 0.73052(10) 0.0393(4) Uani 1 1 d D U . . .
F8_3 F 0.10263(13) 1.17208(12) 0.61088(14) 0.0446(4) Uani 1 1 d D U . . .
F9_3 F 0.26242(13) 1.13122(12) 0.65426(12) 0.0365(3) Uani 1 1 d D U . . .
O1_2 O 0.48946(12) 0.96576(11) 0.69181(10) 0.0196(3) Uani 1 1 d D U . . .
C1_2 C 0.49531(15) 0.95417(14) 0.78966(13) 0.0158(3) Uani 1 1 d D U . . .
C2_2 C 0.49832(19) 1.05757(16) 0.82190(15) 0.0244(4) Uani 1 1 d D U . . .
F1_2 F 0.59426(14) 1.07551(13) 0.78935(12) 0.0407(4) Uani 1 1 d D U . . .
F2_2 F 0.48341(16) 1.06194(11) 0.91796(10) 0.0420(4) Uani 1 1 d D U . . .
F3_2 F 0.42520(14) 1.13260(11) 0.78399(11) 0.0376(3) Uani 1 1 d D U . . .
C3_2 C 0.39527(18) 0.92465(19) 0.84602(15) 0.0271(4) Uani 1 1 d D U . . .
F4_2 F 0.36941(15) 0.85826(15) 0.79833(12) 0.0477(4) Uani 1 1 d D U . . .
F5_2 F 0.30981(12) 1.00475(15) 0.85286(13) 0.0478(4) Uani 1 1 d D U . . .
F6_2 F 0.41034(12) 0.88625(12) 0.93642(9) 0.0315(3) Uani 1 1 d D U . . .
C4_2 C 0.59950(19) 0.87248(17) 0.81186(16) 0.0277(5) Uani 1 1 d D U . . .
F7_2 F 0.58540(17) 0.78150(12) 0.80384(13) 0.0512(5) Uani 1 1 d D U . . .
F8_2 F 0.62213(11) 0.87495(13) 0.90152(10) 0.0365(3) Uani 1 1 d D U . . .
F9_2 F 0.68314(12) 0.88344(15) 0.75058(12) 0.0498(5) Uani 1 1 d D U . . .
O1_1 O 0.51447(12) 0.80260(11) 0.57468(12) 0.0223(3) Uani 1 1 d D U . . .
C1_1 C 0.51449(15) 0.71148(14) 0.54678(14) 0.0165(3) Uani 1 1 d D U . . .
C2_1 C 0.60856(18) 0.63105(17) 0.59197(18) 0.0283(5) Uani 1 1 d D U . . .
F1_1 F 0.69559(12) 0.66379(12) 0.58146(14) 0.0408(4) Uani 1 1 d D U . . .
F2_1 F 0.63358(13) 0.54366(11) 0.54932(13) 0.0400(4) Uani 1 1 d D U . . .
F3_1 F 0.58040(14) 0.61271(12) 0.68675(11) 0.0410(4) Uani 1 1 d D U . . .
C3_1 C 0.40675(16) 0.68389(15) 0.58374(15) 0.0200(4) Uani 1 1 d D U . . .
F4_1 F 0.33141(10) 0.72980(11) 0.52506(10) 0.0298(3) Uani 1 1 d D U . . .
F5_1 F 0.36869(11) 0.71577(10) 0.67180(10) 0.0289(3) Uani 1 1 d D U . . .
F6_1 F 0.41739(11) 0.58560(10) 0.58619(10) 0.0288(3) Uani 1 1 d D U . . .
C4_1 C 0.53494(18) 0.71018(17) 0.43374(16) 0.0256(4) Uani 1 1 d D U . . .
F7_1 F 0.47267(12) 0.79562(12) 0.39516(11) 0.0379(4) Uani 1 1 d D U . . .
F8_1 F 0.51020(14) 0.63342(13) 0.40021(11) 0.0404(4) Uani 1 1 d D U . . .
F9_1 F 0.63580(12) 0.70772(12) 0.40028(11) 0.0361(3) Uani 1 1 d D U . . .
Se01 Se 1.26313(2) -0.21223(2) 0.31044(2) 0.02484(6) Uani 1 1 d . . . . .
F1 F 0.5000 1.0000 0.5000 0.0147(3) Uani 1 2 d S . P . .
Al1 Al 0.44891(4) 0.92480(4) 0.59559(4) 0.01145(10) Uani 1 1 d D . . . .
Al2 Al 0.92815(4) 0.43189(4) 0.08549(4) 0.01137(10) Uani 1 1 d D . . . .
F2 F 1.0000 0.5000 0.0000 0.0166(3) Uani 1 2 d S . P A .
Cl04 Cl 1.16240(5) -0.09312(5) 0.23659(5) 0.03464(13) Uani 1 1 d . . . . .
Cl05 Cl 1.15538(7) -0.29655(6) 0.36909(5) 0.04697(17) Uani 1 1 d . . . . .
Cl06 Cl 1.34772(6) -0.29965(6) 0.19564(7) 0.0529(2) Uani 1 1 d . . . . .

loop_
_atom_site_aniso_label
_atom_site_aniso_U_11
_atom_site_aniso_U_22
_atom_site_aniso_U_33
_atom_site_aniso_U_23
_atom_site_aniso_U_13
_atom_site_aniso_U_12
O1_7 0.0158(10) 0.0223(10) 0.0118(6) -0.0032(6) -0.0020(6) -0.0037(8)
C1_7 0.0183(8) 0.0208(9) 0.0110(8) -0.0021(7) -0.0010(6) -0.0066(7)
C2_7 0.079(6) 0.049(5) 0.032(4) -0.013(3) 0.004(4) -0.038(4)
F1_7 0.083(5) 0.125(10) 0.052(6) -0.037(6) 0.012(4) -0.075(6)
F2_7 0.061(2) 0.0258(16) 0.0316(9) -0.0127(10) -0.0071(10) -0.0112(12)
F3_7 0.0671(17) 0.0279(8) 0.0327(9) 0.0020(7) 0.0101(12) -0.0218(13)
C3_7 0.018(3) 0.028(4) 0.015(3) -0.005(3) 0.002(3) -0.002(3)
F4_7 0.042(8) 0.046(6) 0.030(6) -0.004(5) -0.001(5) -0.025(6)
F5_7 0.036(4) 0.047(4) 0.023(3) -0.015(3) -0.006(3) 0.020(3)
F6_7 0.0371(12) 0.049(2) 0.0150(7) -0.0018(9) 0.0063(6) -0.0152(18)
C4_7 0.034(4) 0.074(6) 0.015(4) -0.003(4) -0.004(3) 0.011(4)
F7_7 0.082(7) 0.063(5) 0.028(5) 0.005(4) -0.006(5) 0.013(5)
F8_7 0.053(8) 0.097(11) 0.018(4) -0.004(5) -0.019(4) 0.016(7)
F9_7 0.0290(8) 0.0392(15) 0.0269(9) -0.0020(10) -0.0093(6) 0.0089(10)
O1_6 0.0141(6) 0.0297(8) 0.0177(7) -0.0046(6) -0.0029(5) 0.0007(5)
C1_6 0.0133(8) 0.0166(8) 0.0158(8) -0.0010(6) -0.0009(6) -0.0024(6)
C2_6 0.0198(9) 0.0222(9) 0.0176(9) -0.0014(7) -0.0025(7) -0.0037(7)
F1_6 0.0311(7) 0.0387(7) 0.0215(6) 0.0026(5) 0.0020(5) -0.0182(6)
F2_6 0.0266(6) 0.0317(7) 0.0215(6) 0.0036(5) -0.0104(5) -0.0092(5)
F3_6 0.0390(8) 0.0304(7) 0.0188(6) -0.0072(5) -0.0001(5) 0.0044(6)
C3_6 0.0198(9) 0.0184(9) 0.0239(9) 0.0016(7) -0.0032(7) -0.0065(7)
F4_6 0.0366(7) 0.0365(7) 0.0244(7) 0.0107(5) -0.0044(5) -0.0176(6)
F5_6 0.0357(7) 0.0181(6) 0.0396(8) -0.0028(5) -0.0084(6) -0.0095(5)
F6_6 0.0146(5) 0.0300(7) 0.0325(7) -0.0014(5) -0.0026(5) -0.0074(5)
C4_6 0.0196(9) 0.0177(8) 0.0216(9) -0.0029(7) 0.0000(7) -0.0046(7)
F7_6 0.0274(6) 0.0260(6) 0.0206(6) -0.0065(5) 0.0041(5) -0.0034(5)
F8_6 0.0306(7) 0.0182(6) 0.0333(7) 0.0002(5) -0.0075(5) 0.0020(5)
F9_6 0.0338(7) 0.0297(7) 0.0376(8) -0.0078(6) 0.0014(6) -0.0189(6)
O1_5 0.0158(10) 0.0223(10) 0.0118(6) -0.0032(6) -0.0020(6) -0.0037(8)
C1_5 0.0183(8) 0.0208(9) 0.0110(8) -0.0021(7) -0.0010(6) -0.0066(7)
C2_5 0.0385(15) 0.0226(12) 0.0209(12) -0.0032(9) -0.0030(11) -0.0032(11)
F1_5 0.0671(17) 0.0279(8) 0.0327(9) 0.0020(7) 0.0101(12) -0.0218(13)
F2_5 0.061(2) 0.0258(16) 0.0316(9) -0.0127(10) -0.0071(10) -0.0112(12)
F3_5 0.0342(10) 0.0418(12) 0.0333(10) -0.0151(8) -0.0080(8) 0.0135(9)
C3_5 0.0295(13) 0.0384(16) 0.0181(12) -0.0006(11) -0.0013(10) -0.0176(12)
F4_5 0.0603(14) 0.0313(10) 0.0297(10) 0.0091(7) -0.0055(9) -0.0257(10)
F5_5 0.0240(13) 0.0617(19) 0.0282(12) 0.0044(15) -0.0043(9) -0.0243(15)
F6_5 0.0371(12) 0.049(2) 0.0150(7) -0.0018(9) 0.0063(6) -0.0152(18)
C4_5 0.0238(12) 0.0352(14) 0.0181(12) -0.0038(10) -0.0051(9) -0.0060(11)
F7_5 0.0290(8) 0.0392(15) 0.0269(9) -0.0020(10) -0.0093(6) 0.0089(10)
F8_5 0.0309(11) 0.0565(17) 0.0146(10) -0.0033(9) -0.0076(8) -0.0095(12)
F9_5 0.0262(9) 0.0559(12) 0.0253(8) -0.0049(8) -0.0012(7) -0.0246(9)
O1_4 0.0325(8) 0.0111(6) 0.0178(7) -0.0007(5) -0.0047(6) -0.0071(5)
C1_4 0.0196(8) 0.0109(7) 0.0183(8) -0.0012(6) -0.0027(6) -0.0054(6)
C2_4 0.0236(9) 0.0166(9) 0.0244(10) 0.0006(7) -0.0043(7) -0.0066(7)
F1_4 0.0251(6) 0.0332(7) 0.0392(8) 0.0046(6) -0.0102(5) -0.0158(5)
F2_4 0.0326(7) 0.0170(6) 0.0441(8) 0.0008(5) -0.0111(6) 0.0001(5)
F3_4 0.0383(7) 0.0288(7) 0.0215(6) 0.0039(5) -0.0089(5) -0.0111(6)
C3_4 0.0214(9) 0.0184(9) 0.0255(10) -0.0019(7) -0.0008(7) -0.0060(7)
F4_4 0.0224(6) 0.0361(7) 0.0397(8) -0.0050(6) -0.0082(5) -0.0087(6)
F5_4 0.0279(6) 0.0278(7) 0.0277(7) -0.0057(5) 0.0075(5) -0.0042(5)
F6_4 0.0309(7) 0.0192(6) 0.0387(8) 0.0026(5) 0.0034(6) -0.0125(5)
C4_4 0.0300(10) 0.0155(8) 0.0207(9) -0.0036(7) -0.0008(7) -0.0099(7)
F7_4 0.0492(8) 0.0222(6) 0.0199(6) -0.0003(5) -0.0109(6) -0.0129(6)
F8_4 0.0426(8) 0.0152(6) 0.0294(7) -0.0079(5) -0.0030(6) -0.0106(5)
F9_4 0.0334(7) 0.0340(7) 0.0299(7) -0.0099(6) 0.0110(5) -0.0146(6)
O1_3 0.0130(6) 0.0262(7) 0.0260(7) 0.0049(6) -0.0037(5) -0.0043(5)
C1_3 0.0122(8) 0.0216(9) 0.0169(8) -0.0008(7) -0.0013(6) -0.0040(7)
C2_3 0.0233(9) 0.0262(10) 0.0212(9) 0.0022(8) -0.0049(7) -0.0087(8)
F1_3 0.0313(7) 0.0300(7) 0.0330(7) 0.0080(5) -0.0064(5) -0.0167(6)
F2_3 0.0304(7) 0.0462(8) 0.0329(7) 0.0144(6) -0.0184(6) -0.0152(6)
F3_3 0.0446(8) 0.0366(7) 0.0190(6) -0.0053(5) 0.0079(6) -0.0160(6)
C3_3 0.0175(9) 0.0276(10) 0.0211(9) -0.0011(8) -0.0007(7) -0.0068(8)
F4_3 0.0293(7) 0.0403(8) 0.0257(7) 0.0098(6) -0.0020(5) -0.0181(6)
F5_3 0.0300(7) 0.0297(7) 0.0306(7) -0.0056(5) -0.0047(5) -0.0133(5)
F6_3 0.0128(5) 0.0474(8) 0.0344(7) -0.0061(6) -0.0015(5) -0.0078(5)
C4_3 0.0263(10) 0.0303(11) 0.0280(11) -0.0097(9) -0.0022(8) -0.0065(9)
F7_3 0.0428(8) 0.0549(10) 0.0218(7) -0.0156(6) 0.0071(6) -0.0167(7)
F8_3 0.0383(8) 0.0296(8) 0.0592(11) -0.0168(7) -0.0080(7) 0.0076(6)
F9_3 0.0414(8) 0.0366(8) 0.0400(8) -0.0121(6) -0.0103(6) -0.0184(7)
O1_2 0.0262(7) 0.0267(7) 0.0094(6) -0.0007(5) -0.0039(5) -0.0121(6)
C1_2 0.0198(8) 0.0191(8) 0.0097(8) -0.0001(6) -0.0026(6) -0.0071(7)
C2_2 0.0365(11) 0.0228(9) 0.0160(9) -0.0018(7) -0.0018(8) -0.0119(8)
F1_2 0.0523(9) 0.0498(9) 0.0344(8) 0.0010(7) -0.0055(7) -0.0384(8)
F2_2 0.0861(13) 0.0315(7) 0.0146(6) -0.0053(5) -0.0032(7) -0.0260(8)
F3_2 0.0536(9) 0.0219(6) 0.0304(7) -0.0003(5) -0.0012(6) -0.0011(6)
C3_2 0.0286(10) 0.0421(12) 0.0162(9) 0.0029(8) -0.0029(8) -0.0203(9)
F4_2 0.0668(11) 0.0701(12) 0.0287(8) 0.0032(7) -0.0093(7) -0.0558(10)
F5_2 0.0212(7) 0.0696(12) 0.0436(9) 0.0113(8) 0.0033(6) -0.0060(7)
F6_2 0.0358(7) 0.0483(8) 0.0153(6) 0.0076(5) -0.0021(5) -0.0233(6)
C4_2 0.0296(11) 0.0286(11) 0.0185(9) 0.0040(8) -0.0019(8) 0.0006(8)
F7_2 0.0790(13) 0.0216(7) 0.0436(9) -0.0011(6) -0.0110(9) 0.0033(8)
F8_2 0.0269(7) 0.0595(10) 0.0194(6) 0.0108(6) -0.0095(5) -0.0070(6)
F9_2 0.0266(7) 0.0679(11) 0.0321(8) 0.0195(8) 0.0075(6) 0.0115(7)
O1_1 0.0198(7) 0.0159(6) 0.0317(8) -0.0059(6) 0.0000(6) -0.0059(5)
C1_1 0.0163(8) 0.0148(8) 0.0189(8) -0.0030(6) -0.0014(6) -0.0045(6)
C2_1 0.0263(10) 0.0256(10) 0.0343(12) -0.0016(9) -0.0122(9) -0.0046(8)
F1_1 0.0233(7) 0.0385(8) 0.0631(11) -0.0039(7) -0.0178(7) -0.0056(6)
F2_1 0.0359(8) 0.0210(7) 0.0580(10) -0.0073(6) -0.0098(7) 0.0047(6)
F3_1 0.0532(10) 0.0394(8) 0.0320(8) 0.0070(6) -0.0204(7) -0.0103(7)
C3_1 0.0229(9) 0.0172(9) 0.0212(9) -0.0004(7) -0.0015(7) -0.0085(7)
F4_1 0.0205(6) 0.0356(7) 0.0352(7) 0.0034(6) -0.0079(5) -0.0102(5)
F5_1 0.0322(7) 0.0279(7) 0.0260(6) -0.0066(5) 0.0092(5) -0.0119(5)
F6_1 0.0378(7) 0.0184(6) 0.0338(7) -0.0029(5) -0.0004(6) -0.0152(5)
C4_1 0.0287(10) 0.0302(11) 0.0203(9) -0.0020(8) -0.0006(8) -0.0127(9)
F7_1 0.0379(8) 0.0485(9) 0.0276(7) 0.0170(6) -0.0094(6) -0.0160(7)
F8_1 0.0588(10) 0.0488(9) 0.0238(7) -0.0151(6) 0.0020(6) -0.0302(8)
F9_1 0.0289(7) 0.0448(8) 0.0328(7) -0.0086(6) 0.0113(6) -0.0123(6)
Se01 0.02193(11) 0.02749(12) 0.02666(12) -0.00270(8) -0.00845(8) -0.00604(8)
F1 0.0153(7) 0.0179(7) 0.0118(7) 0.0011(5) -0.0018(5) -0.0064(6)
Al1 0.0116(2) 0.0136(2) 0.0098(2) -0.00136(18) -0.00103(18) -0.00425(19)
Al2 0.0121(2) 0.0112(2) 0.0112(2) -0.00111(18) -0.00067(18) -0.00403(18)
F2 0.0205(7) 0.0177(7) 0.0140(7) 0.0014(6) -0.0008(6) -0.0107(6)
Cl04 0.0355(3) 0.0289(3) 0.0413(3) 0.0004(2) -0.0183(2) -0.0055(2)
Cl05 0.0568(4) 0.0501(4) 0.0400(4) 0.0045(3) 0.0011(3) -0.0302(3)
Cl06 0.0353(3) 0.0535(4) 0.0647(5) -0.0284(4) 0.0132(3) -0.0044(3)

loop_
_atom_type_symbol
_atom_type_description
_atom_type_scat_dispersion_real
_atom_type_scat_dispersion_imag
_atom_type_scat_source
C C 0.0033 0.0016 'International Tables Vol C Tables 4.2.6.8 and 6.1.1.4'
O O 0.0106 0.0060 'International Tables Vol C Tables 4.2.6.8 and 6.1.1.4'
F F 0.0171 0.0103 'International Tables Vol C Tables 4.2.6.8 and 6.1.1.4'
Al Al 0.0645 0.0514 'International Tables Vol C Tables 4.2.6.8 and 6.1.1.4'
Cl Cl 0.1484 0.1585 'International Tables Vol C Tables 4.2.6.8 and 6.1.1.4'
Se Se -0.0929 2.2259 'International Tables Vol C Tables 4.2.6.8 and 6.1.1.4'

loop_
_citation_id
_citation_doi
_citation_year
1 10.1002/zaac.201800431 2018

loop_
_geom_angle_atom_site_label_1
_geom_angle_atom_site_label_2
_geom_angle_atom_site_label_3
_geom_angle
_geom_angle_site_symmetry_1
_geom_angle_site_symmetry_3
C1_7 O1_7 Al2 147(2) . .
O1_7 C1_7 C2_7 109.6(18) . .
O1_7 C1_7 C4_7 108.3(14) . .
C2_7 C1_7 C4_7 113.4(12) . .
O1_7 C1_7 C3_7 110.4(18) . .
C2_7 C1_7 C3_7 106.8(11) . .
C4_7 C1_7 C3_7 108.2(11) . .
F1_7 C2_7 F2_7 100.1(13) . .
F1_7 C2_7 F3_7 108.5(12) . .
F2_7 C2_7 F3_7 115.9(13) . .
F1_7 C2_7 C1_7 114.0(12) . .
F2_7 C2_7 C1_7 108.3(13) . .
F3_7 C2_7 C1_7 109.8(11) . .
F5_7 C3_7 F6_7 108.0(15) . .
F5_7 C3_7 F4_7 109.9(11) . .
F6_7 C3_7 F4_7 109.0(16) . .
F5_7 C3_7 C1_7 115.6(10) . .
F6_7 C3_7 C1_7 108(2) . .
F4_7 C3_7 C1_7 105.9(12) . .
F7_7 C4_7 F8_7 102.6(11) . .
F7_7 C4_7 F9_7 114.3(12) . .
F8_7 C4_7 F9_7 106.3(13) . .
F7_7 C4_7 C1_7 112.9(11) . .
F8_7 C4_7 C1_7 117.8(14) . .
F9_7 C4_7 C1_7 103.2(10) . .
C1_6 O1_6 Al2 151.41(13) . .
O1_6 C1_6 C2_6 110.92(15) . .
O1_6 C1_6 C4_6 108.20(16) . .
C2_6 C1_6 C4_6 109.74(15) . .
O1_6 C1_6 C3_6 109.19(15) . .
C2_6 C1_6 C3_6 109.62(16) . .
C4_6 C1_6 C3_6 109.14(15) . .
F2_6 C2_6 F3_6 108.18(17) . .
F2_6 C2_6 F1_6 108.04(16) . .
F3_6 C2_6 F1_6 107.00(16) . .
F2_6 C2_6 C1_6 113.00(16) . .
F3_6 C2_6 C1_6 110.01(16) . .
F1_6 C2_6 C1_6 110.40(17) . .
F4_6 C3_6 F5_6 108.02(16) . .
F4_6 C3_6 F6_6 107.70(17) . .
F5_6 C3_6 F6_6 107.31(17) . .
F4_6 C3_6 C1_6 110.93(16) . .
F5_6 C3_6 C1_6 111.13(16) . .
F6_6 C3_6 C1_6 111.58(15) . .
F9_6 C4_6 F7_6 107.77(17) . .
F9_6 C4_6 F8_6 108.14(16) . .
F7_6 C4_6 F8_6 107.37(16) . .
F9_6 C4_6 C1_6 110.83(16) . .
F7_6 C4_6 C1_6 110.43(15) . .
F8_6 C4_6 C1_6 112.14(17) . .
C1_5 O1_5 Al2 146.2(5) . .
O1_5 C1_5 C4_5 108.0(4) . .
O1_5 C1_5 C2_5 111.0(4) . .
C4_5 C1_5 C2_5 109.8(3) . .
O1_5 C1_5 C3_5 109.9(4) . .
C4_5 C1_5 C3_5 108.6(3) . .
C2_5 C1_5 C3_5 109.4(3) . .
F2_5 C2_5 F1_5 107.5(3) . .
F2_5 C2_5 F3_5 106.1(3) . .
F1_5 C2_5 F3_5 109.9(3) . .
F2_5 C2_5 C1_5 114.4(3) . .
F1_5 C2_5 C1_5 108.6(3) . .
F3_5 C2_5 C1_5 110.3(3) . .
F5_5 C3_5 F6_5 106.9(4) . .
F5_5 C3_5 F4_5 108.6(3) . .
F6_5 C3_5 F4_5 107.2(3) . .
F5_5 C3_5 C1_5 110.5(3) . .
F6_5 C3_5 C1_5 112.6(4) . .
F4_5 C3_5 C1_5 110.8(3) . .
F8_5 C4_5 F9_5 106.7(2) . .
F8_5 C4_5 F7_5 109.0(3) . .
F9_5 C4_5 F7_5 109.4(2) . .
F8_5 C4_5 C1_5 111.2(3) . .
F9_5 C4_5 C1_5 109.7(2) . .
F7_5 C4_5 C1_5 110.8(3) . .
C1_4 O1_4 Al2 147.25(13) . .
O1_4 C1_4 C4_4 107.29(15) . .
O1_4 C1_4 C3_4 110.61(16) . .
C4_4 C1_4 C3_4 110.01(16) . .
O1_4 C1_4 C2_4 110.53(16) . .
C4_4 C1_4 C2_4 109.19(16) . .
C3_4 C1_4 C2_4 109.18(15) . .
F1_4 C2_4 F3_4 107.72(17) . .
F1_4 C2_4 F2_4 107.93(17) . .
F3_4 C2_4 F2_4 107.40(16) . .
F1_4 C2_4 C1_4 110.59(16) . .
F3_4 C2_4 C1_4 111.00(16) . .
F2_4 C2_4 C1_4 112.03(17) . .
F5_4 C3_4 F6_4 108.49(17) . .
F5_4 C3_4 F4_4 107.33(17) . .
F6_4 C3_4 F4_4 107.49(17) . .
F5_4 C3_4 C1_4 110.06(17) . .
F6_4 C3_4 C1_4 112.56(16) . .
F4_4 C3_4 C1_4 110.73(16) . .
F9_4 C4_4 F8_4 108.57(17) . .
F9_4 C4_4 F7_4 107.93(17) . .
F8_4 C4_4 F7_4 106.70(17) . .
F9_4 C4_4 C1_4 110.90(17) . .
F8_4 C4_4 C1_4 112.14(16) . .
F7_4 C4_4 C1_4 110.41(16) . .
C1_3 O1_3 Al1 151.77(14) . .
O1_3 C1_3 C4_3 111.21(17) . .
O1_3 C1_3 C2_3 109.45(15) . .
C4_3 C1_3 C2_3 110.13(17) . .
O1_3 C1_3 C3_3 107.45(16) . .
C4_3 C1_3 C3_3 108.86(16) . .
C2_3 C1_3 C3_3 109.68(16) . .
F2_3 C2_3 F1_3 108.94(17) . .
F2_3 C2_3 F3_3 107.60(19) . .
F1_3 C2_3 F3_3 107.30(17) . .
F2_3 C2_3 C1_3 113.24(17) . .
F1_3 C2_3 C1_3 110.03(17) . .
F3_3 C2_3 C1_3 109.53(17) . .
F4_3 C3_3 F6_3 108.62(17) . .
F4_3 C3_3 F5_3 107.37(18) . .
F6_3 C3_3 F5_3 106.46(17) . .
F4_3 C3_3 C1_3 111.35(17) . .
F6_3 C3_3 C1_3 111.72(17) . .
F5_3 C3_3 C1_3 111.10(16) . .
F9_3 C4_3 F7_3 108.36(19) . .
F9_3 C4_3 F8_3 108.1(2) . .
F7_3 C4_3 F8_3 107.99(19) . .
F9_3 C4_3 C1_3 109.72(18) . .
F7_3 C4_3 C1_3 110.54(19) . .
F8_3 C4_3 C1_3 111.97(18) . .
C1_2 O1_2 Al1 146.02(13) . .
O1_2 C1_2 C2_2 106.68(15) . .
O1_2 C1_2 C3_2 111.10(16) . .
C2_2 C1_2 C3_2 109.21(17) . .
O1_2 C1_2 C4_2 110.24(16) . .
C2_2 C1_2 C4_2 109.76(17) . .
C3_2 C1_2 C4_2 109.79(16) . .
F2_2 C2_2 F3_2 108.66(19) . .
F2_2 C2_2 F1_2 107.55(19) . .
F3_2 C2_2 F1_2 106.12(18) . .
F2_2 C2_2 C1_2 112.45(16) . .
F3_2 C2_2 C1_2 111.49(18) . .
F1_2 C2_2 C1_2 110.30(18) . .
F4_2 C3_2 F6_2 108.78(19) . .
F4_2 C3_2 F5_2 106.6(2) . .
F6_2 C3_2 F5_2 107.39(19) . .
F4_2 C3_2 C1_2 110.18(18) . .
F6_2 C3_2 C1_2 112.86(17) . .
F5_2 C3_2 C1_2 110.82(18) . .
F9_2 C4_2 F8_2 107.8(2) . .
F9_2 C4_2 F7_2 109.1(2) . .
F8_2 C4_2 F7_2 107.49(18) . .
F9_2 C4_2 C1_2 111.33(17) . .
F8_2 C4_2 C1_2 112.42(18) . .
F7_2 C4_2 C1_2 108.7(2) . .
C1_1 O1_1 Al1 150.05(14) . .
O1_1 C1_1 C4_1 109.95(16) . .
O1_1 C1_1 C3_1 112.32(16) . .
C4_1 C1_1 C3_1 109.18(16) . .
O1_1 C1_1 C2_1 107.17(16) . .
C4_1 C1_1 C2_1 109.35(17) . .
C3_1 C1_1 C2_1 108.82(16) . .
F1_1 C2_1 F3_1 108.7(2) . .
F1_1 C2_1 F2_1 108.0(2) . .
F3_1 C2_1 F2_1 107.66(19) . .
F1_1 C2_1 C1_1 110.40(18) . .
F3_1 C2_1 C1_1 110.25(18) . .
F2_1 C2_1 C1_1 111.76(18) . .
F5_1 C3_1 F6_1 108.80(16) . .
F5_1 C3_1 F4_1 106.61(17) . .
F6_1 C3_1 F4_1 107.70(17) . .
F5_1 C3_1 C1_1 110.67(16) . .
F6_1 C3_1 C1_1 112.44(16) . .
F4_1 C3_1 C1_1 110.40(15) . .
F9_1 C4_1 F8_1 108.94(19) . .
F9_1 C4_1 F7_1 107.03(18) . .
F8_1 C4_1 F7_1 107.16(19) . .
F9_1 C4_1 C1_1 111.71(18) . .
F8_1 C4_1 C1_1 112.92(17) . .
F7_1 C4_1 C1_1 108.82(18) . .
Cl04 Se01 Cl06 101.46(3) . .
Cl04 Se01 Cl05 100.88(3) . .
Cl06 Se01 Cl05 100.28(3) . .
Al1 F1 Al1 180.00(3) 2_676 .
O1_1 Al1 O1_3 111.18(8) . .
O1_1 Al1 O1_2 112.36(8) . .
O1_3 Al1 O1_2 118.53(8) . .
O1_1 Al1 F1 106.78(6) . .
O1_3 Al1 F1 107.33(6) . .
O1_2 Al1 F1 99.19(5) . .
O1_6 Al2 O1_7 110.7(10) . .
O1_6 Al2 O1_4 117.59(8) . .
O1_7 Al2 O1_4 111.6(11) . .
O1_6 Al2 O1_5 112.1(2) . .
O1_4 Al2 O1_5 113.1(3) . .
O1_6 Al2 F2 105.95(6) . .
O1_7 Al2 F2 111.0(13) . .
O1_4 Al2 F2 99.19(5) . .
O1_5 Al2 F2 107.3(3) . .
Al2 F2 Al2 180.00(3) . 2_765

loop_
_geom_bond_atom_site_label_1
_geom_bond_atom_site_label_2
_geom_bond_distance
_geom_bond_site_symmetry_2
O1_7 C1_7 1.351(17) .
O1_7 Al2 1.696(13) .
C1_7 C2_7 1.546(13) .
C1_7 C4_7 1.553(13) .
C1_7 C3_7 1.554(13) .
C2_7 F1_7 1.292(12) .
C2_7 F2_7 1.328(12) .
C2_7 F3_7 1.351(12) .
C3_7 F5_7 1.282(10) .
C3_7 F6_7 1.333(13) .
C3_7 F4_7 1.340(12) .
C4_7 F7_7 1.282(12) .
C4_7 F8_7 1.317(12) .
C4_7 F9_7 1.338(12) .
O1_6 C1_6 1.353(2) .
O1_6 Al2 1.6962(15) .
C1_6 C2_6 1.553(3) .
C1_6 C4_6 1.556(3) .
C1_6 C3_6 1.557(3) .
C2_6 F2_6 1.328(2) .
C2_6 F3_6 1.333(2) .
C2_6 F1_6 1.334(2) .
C3_6 F4_6 1.318(2) .
C3_6 F5_6 1.330(2) .
C3_6 F6_6 1.341(2) .
C4_6 F9_6 1.320(2) .
C4_6 F7_6 1.333(2) .
C4_6 F8_6 1.337(2) .
O1_5 C1_5 1.360(5) .
O1_5 Al2 1.707(3) .
C1_5 C4_5 1.548(5) .
C1_5 C2_5 1.554(5) .
C1_5 C3_5 1.556(4) .
C2_5 F2_5 1.321(4) .
C2_5 F1_5 1.331(3) .
C2_5 F3_5 1.332(4) .
C3_5 F5_5 1.338(4) .
C3_5 F6_5 1.341(5) .
C3_5 F4_5 1.348(4) .
C4_5 F8_5 1.328(3) .
C4_5 F9_5 1.347(3) .
C4_5 F7_5 1.361(4) .
O1_4 C1_4 1.351(2) .
O1_4 Al2 1.7009(15) .
C1_4 C4_4 1.549(3) .
C1_4 C3_4 1.555(3) .
C1_4 C2_4 1.558(3) .
C2_4 F1_4 1.320(2) .
C2_4 F3_4 1.333(2) .
C2_4 F2_4 1.340(2) .
C3_4 F5_4 1.325(2) .
C3_4 F6_4 1.330(2) .
C3_4 F4_4 1.341(3) .
C4_4 F9_4 1.327(2) .
C4_4 F8_4 1.336(2) .
C4_4 F7_4 1.339(2) .
O1_3 C1_3 1.353(2) .
O1_3 Al1 1.7004(15) .
C1_3 C4_3 1.546(3) .
C1_3 C2_3 1.549(3) .
C1_3 C3_3 1.557(3) .
C2_3 F2_3 1.324(2) .
C2_3 F1_3 1.331(2) .
C2_3 F3_3 1.340(3) .
C3_3 F4_3 1.316(2) .
C3_3 F6_3 1.332(2) .
C3_3 F5_3 1.349(3) .
C4_3 F9_3 1.331(3) .
C4_3 F7_3 1.331(3) .
C4_3 F8_3 1.333(3) .
O1_2 C1_2 1.360(2) .
O1_2 Al1 1.7010(15) .
C1_2 C2_2 1.550(3) .
C1_2 C3_2 1.552(3) .
C1_2 C4_2 1.553(3) .
C2_2 F2_2 1.322(2) .
C2_2 F3_2 1.322(3) .
C2_2 F1_2 1.345(3) .
C3_2 F4_2 1.321(3) .
C3_2 F6_2 1.331(2) .
C3_2 F5_2 1.334(3) .
C4_2 F9_2 1.314(3) .
C4_2 F8_2 1.323(3) .
C4_2 F7_2 1.337(3) .
O1_1 C1_1 1.353(2) .
O1_1 Al1 1.6998(15) .
C1_1 C4_1 1.551(3) .
C1_1 C3_1 1.557(3) .
C1_1 C2_1 1.567(3) .
C2_1 F1_1 1.316(3) .
C2_1 F3_1 1.330(3) .
C2_1 F2_1 1.334(3) .
C3_1 F5_1 1.318(2) .
C3_1 F6_1 1.324(2) .
C3_1 F4_1 1.345(2) .
C4_1 F9_1 1.320(3) .
C4_1 F8_1 1.332(3) .
C4_1 F7_1 1.344(3) .
Se01 Cl04 2.0820(6) .
Se01 Cl06 2.0822(7) .
Se01 Cl05 2.0907(7) .
F1 Al1 1.7691(5) 2_676
F1 Al1 1.7691(5) .
Al2 F2 1.7630(5) .
F2 Al2 1.7630(5) 2_765
